data_4300582
loop_
_publ_author_name
'Panda, Tarun K.'
'Gamer, Michael T.'
'Roesky, Peter W.'

_publ_section_title
;
 Yttrium and Lanthanide Complexes Having a Chiral Phosphanylamide in the
 Coordination Sphere
;
_journal_coden_ASTM INOCAJ
_journal_issue 2
_journal_name_full 'Inorganic Chemistry'
_journal_page_first 910
_journal_page_last 916
_journal_paper_doi 10.1021/ic051584e
_journal_volume 45
_journal_year 2006
_chemical_absolute_configuration rmad
_chemical_formula_sum 'C32 H35 N O P Y'
_chemical_formula_weight 569.49
_space_group_IT_number 19
_symmetry_cell_setting orthorhombic
_symmetry_space_group_name_Hall 'P 2ac 2ab'
_symmetry_space_group_name_H-M 'P 21 21 21'
_cell_angle_alpha 90.00
_cell_angle_beta 90.00
_cell_angle_gamma 90.00
_cell_formula_units_Z 4
_cell_length_a 11.714(3)
_cell_length_b 13.445(3)
_cell_length_c 17.967(4)
_cell_measurement_temperature 173(2)
_cell_volume 2829.9(10)
_diffrn_ambient_temperature 173(2)
_exptl_crystal_density_diffrn 1.337
_cod_database_code 4300582

loop_
_symmetry_equiv_pos_as_xyz
'x, y, z'
'-x+1/2, -y, z+1/2'
'-x, y+1/2, -z+1/2'
'x+1/2, -y+1/2, -z'

loop_
_atom_site_label
_atom_site_type_symbol
_atom_site_fract_x
_atom_site_fract_y
_atom_site_fract_z
_atom_site_U_iso_or_equiv
_atom_site_adp_type
_atom_site_occupancy
_atom_site_symmetry_multiplicity
_atom_site_calc_flag
_atom_site_refinement_flags
_atom_site_disorder_assembly
_atom_site_disorder_group
Y Y 0.903058(17) 0.962773(14) 0.145855(11) 0.02157(5) Uani 1 1 d . . .
P P 0.92978(4) 1.05279(4) 0.00351(3) 0.01978(10) Uani 1 1 d . . .
O O 0.81289(16) 1.11938(13) 0.16779(10) 0.0342(4) Uani 1 1 d . . .
N N 0.83557(14) 0.96727(14) 0.02895(9) 0.0204(3) Uani 1 1 d . . .
C1 C 1.0058(4) 0.7942(2) 0.1462(2) 0.0589(10) Uani 1 1 d . . .
H1 H 1.0203 0.7426 0.1113 0.071 Uiso 1 1 calc R . .
C2 C 1.0906(3) 0.8663(2) 0.14819(17) 0.0494(7) Uani 1 1 d . . .
H2 H 1.1496 0.8538 0.1132 0.059 Uiso 1 1 calc R . .
C3 C 1.1098(2) 0.9521(2) 0.1888(2) 0.0519(8) Uani 1 1 d . . .
H3 H 1.1786 0.9841 0.1744 0.062 Uiso 1 1 calc R . .
C4 C 1.0550(3) 1.0030(2) 0.2447(2) 0.0603(10) Uani 1 1 d . . .
H4 H 1.0948 1.0617 0.2584 0.072 Uiso 1 1 calc R . .
C5 C 0.9581(4) 0.9901(3) 0.28511(18) 0.0687(12) Uani 1 1 d . . .
H5 H 0.9485 1.0396 0.3223 0.082 Uiso 1 1 calc R . .
C6 C 0.8708(4) 0.9217(4) 0.28458(18) 0.0752(15) Uani 1 1 d . . .
H6 H 0.8138 0.9367 0.3205 0.090 Uiso 1 1 calc R . .
C7 C 0.8451(3) 0.8360(4) 0.2446(3) 0.0790(17) Uani 1 1 d . . .
H7 H 0.7748 0.8069 0.2593 0.095 Uiso 1 1 calc R . .
C8 C 0.9004(4) 0.7818(2) 0.1865(3) 0.0767(15) Uani 1 1 d . . .
H8 H 0.8583 0.7251 0.1709 0.092 Uiso 1 1 calc R . .
C9 C 0.7500(2) 0.92473(18) -0.02191(13) 0.0266(4) Uani 1 1 d . . .
H9 H 0.7378 0.9725 -0.0638 0.032 Uiso 1 1 calc R . .
C10 C 0.7929(3) 0.8263(2) -0.05441(19) 0.0468(8) Uani 1 1 d . . .
H10A H 0.8004 0.7771 -0.0145 0.070 Uiso 1 1 calc R . .
H10B H 0.8674 0.8367 -0.0780 0.070 Uiso 1 1 calc R . .
H10C H 0.7383 0.8020 -0.0916 0.070 Uiso 1 1 calc R . .
C11 C 0.63774(19) 0.91244(17) 0.01967(13) 0.0266(4) Uani 1 1 d . . .
C12 C 0.5399(2) 0.9622(2) -0.00171(15) 0.0365(5) Uani 1 1 d . . .
H12 H 0.5411 1.0029 -0.0449 0.044 Uiso 1 1 calc R . .
C13 C 0.4392(2) 0.9534(3) 0.03944(19) 0.0469(7) Uani 1 1 d . . .
H13 H 0.3727 0.9885 0.0243 0.056 Uiso 1 1 calc R . .
C14 C 0.4362(3) 0.8944(3) 0.1016(2) 0.0508(8) Uani 1 1 d . . .
H14 H 0.3674 0.8881 0.1292 0.061 Uiso 1 1 calc R . .
C15 C 0.5325(3) 0.8443(3) 0.12411(19) 0.0523(8) Uani 1 1 d . . .
H15 H 0.5308 0.8043 0.1677 0.063 Uiso 1 1 calc R . .
C16 C 0.6321(2) 0.8524(2) 0.08299(16) 0.0396(6) Uani 1 1 d . . .
H16 H 0.6979 0.8164 0.0982 0.048 Uiso 1 1 calc R . .
C17 C 0.8512(2) 1.15699(16) -0.03746(12) 0.0239(4) Uani 1 1 d . . .
C18 C 0.9033(3) 1.22806(18) -0.08259(14) 0.0363(5) Uani 1 1 d . . .
H18 H 0.9813 1.2206 -0.0959 0.044 Uiso 1 1 calc R . .
C19 C 0.8420(3) 1.3101(2) -0.10835(17) 0.0496(8) Uani 1 1 d . . .
H19 H 0.8782 1.3580 -0.1392 0.060 Uiso 1 1 calc R . .
C20 C 0.7283(3) 1.3215(2) -0.08891(18) 0.0509(8) Uani 1 1 d . . .
H20 H 0.6864 1.3771 -0.1067 0.061 Uiso 1 1 calc R . .
C21 C 0.6761(3) 1.2524(2) -0.04393(16) 0.0426(7) Uani 1 1 d . . .
H21 H 0.5982 1.2606 -0.0305 0.051 Uiso 1 1 calc R . .
C22 C 0.7368(2) 1.17078(18) -0.01807(13) 0.0297(5) Uani 1 1 d . . .
H22 H 0.7001 1.1237 0.0132 0.036 Uiso 1 1 calc R . .
C23 C 1.01589(19) 1.00987(16) -0.07553(12) 0.0247(4) Uani 1 1 d . . .
C24 C 1.1229(2) 0.9701(2) -0.05918(14) 0.0352(5) Uani 1 1 d . . .
H24 H 1.1492 0.9697 -0.0092 0.042 Uiso 1 1 calc R . .
C25 C 1.1916(3) 0.9311(2) -0.11504(17) 0.0457(7) Uani 1 1 d . . .
H25 H 1.2639 0.9034 -0.1030 0.055 Uiso 1 1 calc R . .
C26 C 1.1547(2) 0.9326(2) -0.18808(16) 0.0413(7) Uani 1 1 d . . .
H26 H 1.2012 0.9054 -0.2263 0.050 Uiso 1 1 calc R . .
C27 C 1.0503(2) 0.9736(2) -0.20532(14) 0.0399(6) Uani 1 1 d . . .
H27 H 1.0255 0.9755 -0.2556 0.048 Uiso 1 1 calc R . .
C28 C 0.9809(2) 1.0121(2) -0.14969(14) 0.0343(5) Uani 1 1 d . . .
H28 H 0.9091 1.0402 -0.1623 0.041 Uiso 1 1 calc R . .
C29 C 0.6964(3) 1.1297(3) 0.1941(2) 0.0540(8) Uani 1 1 d . . .
H29A H 0.6820 1.0844 0.2365 0.065 Uiso 1 1 calc R . .
H29B H 0.6415 1.1142 0.1538 0.065 Uiso 1 1 calc R . .
C30 C 0.6848(4) 1.2370(3) 0.2182(2) 0.0664(10) Uiso 1 1 d . . .
H30A H 0.6064 1.2619 0.2096 0.080 Uiso 1 1 calc R . .
H30B H 0.7040 1.2450 0.2716 0.080 Uiso 1 1 calc R . .
C31 C 0.7674(3) 1.2890(3) 0.1709(2) 0.0607(9) Uiso 1 1 d . . .
H31A H 0.7905 1.3532 0.1932 0.073 Uiso 1 1 calc R . .
H31B H 0.7357 1.3012 0.1206 0.073 Uiso 1 1 calc R . .
C32 C 0.8672(3) 1.2167(2) 0.16785(18) 0.0508(8) Uani 1 1 d . . .
H32A H 0.9129 1.2267 0.1221 0.061 Uiso 1 1 calc R . .
H32B H 0.9174 1.2247 0.2118 0.061 Uiso 1 1 calc R . .

loop_
_atom_site_aniso_label
_atom_site_aniso_U_11
_atom_site_aniso_U_22
_atom_site_aniso_U_33
_atom_site_aniso_U_23
_atom_site_aniso_U_13
_atom_site_aniso_U_12
Y 0.02435(9) 0.02311(8) 0.01725(8) 0.00212(7) 0.00093(7) 0.00042(8)
P 0.0203(2) 0.0226(2) 0.0165(2) 0.00021(18) 0.00073(17) -0.00072(17)
O 0.0397(10) 0.0296(8) 0.0332(9) -0.0068(7) 0.0072(7) 0.0060(7)
N 0.0207(7) 0.0213(7) 0.0193(7) -0.0004(7) 0.0006(6) -0.0027(7)
C1 0.095(3) 0.0314(13) 0.0503(17) -0.0061(14) -0.031(2) 0.0257(16)
C2 0.0487(16) 0.0601(17) 0.0395(13) 0.0176(14) 0.0084(15) 0.0304(15)
C3 0.0269(12) 0.0467(16) 0.082(2) 0.0345(16) -0.0089(13) 0.0016(13)
C4 0.059(2) 0.0399(15) 0.082(3) -0.0072(16) -0.046(2) 0.0047(14)
C5 0.082(3) 0.094(3) 0.0302(15) -0.0174(17) -0.0222(17) 0.038(2)
C6 0.063(2) 0.137(4) 0.0257(14) 0.028(2) 0.0115(15) 0.037(3)
C7 0.0380(18) 0.113(4) 0.086(3) 0.079(3) -0.0088(19) -0.019(2)
C8 0.095(3) 0.0348(15) 0.101(3) 0.0368(18) -0.069(3) -0.0282(19)
C9 0.0273(11) 0.0310(10) 0.0214(10) -0.0069(8) 0.0002(8) -0.0062(9)
C10 0.0427(15) 0.0420(15) 0.0556(18) -0.0279(13) 0.0138(13) -0.0129(12)
C11 0.0235(10) 0.0297(11) 0.0267(11) -0.0048(8) -0.0034(8) -0.0057(8)
C12 0.0301(11) 0.0451(13) 0.0343(12) -0.0042(13) -0.0067(9) -0.0004(11)
C13 0.0241(11) 0.0552(17) 0.0615(18) -0.0141(16) -0.0050(11) 0.0040(12)
C14 0.0293(14) 0.0611(19) 0.062(2) -0.0122(16) 0.0143(13) -0.0086(13)
C15 0.0397(16) 0.067(2) 0.0507(18) 0.0158(15) 0.0118(13) -0.0106(14)
C16 0.0291(12) 0.0458(15) 0.0441(15) 0.0113(12) 0.0012(11) -0.0025(11)
C17 0.0312(11) 0.0221(9) 0.0185(9) 0.0013(7) -0.0032(8) 0.0001(8)
C18 0.0462(14) 0.0319(11) 0.0309(11) 0.0072(9) -0.0001(12) -0.0040(12)
C19 0.079(2) 0.0335(14) 0.0360(14) 0.0123(11) -0.0027(15) -0.0008(14)
C20 0.078(2) 0.0347(14) 0.0400(15) 0.0085(12) -0.0095(15) 0.0225(15)
C21 0.0495(16) 0.0427(15) 0.0356(14) -0.0027(11) -0.0061(12) 0.0226(13)
C22 0.0366(13) 0.0286(11) 0.0239(11) -0.0017(8) -0.0007(9) 0.0052(9)
C23 0.0236(10) 0.0281(10) 0.0224(10) -0.0023(8) 0.0052(8) -0.0015(8)
C24 0.0312(11) 0.0453(13) 0.0290(11) -0.0038(11) 0.0013(9) 0.0077(11)
C25 0.0314(13) 0.0605(18) 0.0453(15) -0.0110(13) 0.0064(11) 0.0139(13)
C26 0.0350(13) 0.0502(16) 0.0386(14) -0.0125(12) 0.0173(11) -0.0013(12)
C27 0.0383(13) 0.0579(17) 0.0235(11) -0.0069(12) 0.0072(10) -0.0041(13)
C28 0.0290(11) 0.0495(14) 0.0242(10) -0.0017(11) 0.0016(10) 0.0012(9)
C29 0.0435(17) 0.066(2) 0.0523(19) 0.0003(16) 0.0156(14) 0.0164(15)
C32 0.074(2) 0.0333(13) 0.0450(16) -0.0150(12) 0.0001(15) -0.0080(13)

loop_
_geom_bond_atom_site_label_1
_geom_bond_atom_site_label_2
_geom_bond_distance
_geom_bond_site_symmetry_2
_geom_bond_publ_flag
Y N 2.2452(17) . ?
Y O 2.3885(17) . ?
Y C8 2.540(3) . ?
Y C3 2.545(3) . ?
Y C2 2.551(3) . ?
Y C7 2.552(3) . ?
Y C1 2.567(3) . ?
Y C4 2.571(3) . ?
Y C6 2.581(3) . ?
Y C5 2.610(3) . ?
Y P 2.8468(7) . ?
P N 1.6580(18) . ?
P C17 1.831(2) . ?
P C23 1.835(2) . ?
O C29 1.451(4) . ?
O C32 1.455(3) . ?
N C9 1.472(3) . ?
C1 C2 1.388(5) . ?
C1 C8 1.441(7) . ?
C2 C3 1.384(5) . ?
C3 C4 1.372(6) . ?
C4 C5 1.359(6) . ?
C5 C6 1.375(7) . ?
C6 C7 1.390(7) . ?
C7 C8 1.429(7) . ?
C9 C11 1.522(3) . ?
C9 C10 1.532(4) . ?
C11 C12 1.382(3) . ?
C11 C16 1.397(4) . ?
C12 C13 1.397(4) . ?
C13 C14 1.371(5) . ?
C14 C15 1.375(5) . ?
C15 C16 1.385(4) . ?
C17 C18 1.394(3) . ?
C17 C22 1.398(3) . ?
C18 C19 1.395(4) . ?
C19 C20 1.386(5) . ?
C20 C21 1.375(5) . ?
C21 C22 1.388(3) . ?
C23 C28 1.394(3) . ?
C23 C24 1.394(3) . ?
C24 C25 1.390(4) . ?
C25 C26 1.382(4) . ?
C26 C27 1.377(4) . ?
C27 C28 1.388(3) . ?
C29 C30 1.512(5) . ?
C30 C31 1.466(6) . ?
C31 C32 1.522(5) . ?
